data_4074490
loop_
_publ_author_name
'Schulz, Stephan'
'Kuczkowski, Andreas'
'Schuchmann, Daniella'
'Fl\"orke, Ulrich'
'Nieger, Martin'

_publ_section_title
;
 Group 13&#x2212;Group 13 Donor&#x2212;Acceptor Complexes
;
_journal_issue 22
_journal_name_full Organometallics
_journal_page_first 5487
_journal_paper_doi 10.1021/om0606946
_journal_volume 25
_journal_year 2006
_chemical_formula_moiety 'C22 H42 Al Ga'
_chemical_formula_sum 'C22 H42 Al Ga'
_chemical_formula_weight 403.26
_chemical_name_systematic
; 
 ? 
;
_space_group_IT_number 14
_symmetry_cell_setting monoclinic
_symmetry_space_group_name_Hall '-P 2ybc'
_symmetry_space_group_name_H-M 'P 1 21/c 1'
_atom_sites_solution_hydrogens difmap
_atom_sites_solution_primary direct
_atom_sites_solution_secondary difmap
_audit_creation_method SHELXL-97
_cell_angle_alpha 90.00
_cell_angle_beta 91.432(7)
_cell_angle_gamma 90.00
_cell_formula_units_Z 4
_cell_length_a 14.309(4)
_cell_length_b 9.947(3)
_cell_length_c 16.646(5)
_cell_measurement_reflns_used 1576
_cell_measurement_temperature 120(2)
_cell_measurement_theta_max 19.51
_cell_measurement_theta_min 2.39
_cell_volume 2368.5(12)
_computing_cell_refinement 'SAINT (Bruker, 2002)'
_computing_data_collection 'SMART (Bruker, 2002)'
_computing_data_reduction 'SAINT (Bruker, 2002)'
_computing_molecular_graphics 'SHELXTL (Bruker, 2002)'
_computing_publication_material 'SHELXTL (Bruker, 2002)'
_computing_structure_refinement 'SHELXTL (Bruker, 2002)'
_computing_structure_solution 'SHELXTL (Bruker, 2002)'
_diffrn_ambient_temperature 120(2)
_diffrn_detector_area_resol_mean 1567
_diffrn_measured_fraction_theta_full 1.000
_diffrn_measured_fraction_theta_max 1.000
_diffrn_measurement_device_type 'CCD area detector'
_diffrn_measurement_method '\f and \w scans'
_diffrn_radiation_monochromator graphite
_diffrn_radiation_source 'sealed tube'
_diffrn_radiation_type MoK\a
_diffrn_radiation_wavelength 0.71073
_diffrn_reflns_av_R_equivalents 0.1732
_diffrn_reflns_av_sigmaI/netI 0.1888
_diffrn_reflns_limit_h_max 18
_diffrn_reflns_limit_h_min -18
_diffrn_reflns_limit_k_max 13
_diffrn_reflns_limit_k_min -11
_diffrn_reflns_limit_l_max 21
_diffrn_reflns_limit_l_min -19
_diffrn_reflns_number 22851
_diffrn_reflns_theta_full 27.88
_diffrn_reflns_theta_max 27.88
_diffrn_reflns_theta_min 1.42
_diffrn_standards_decay_% 0
_diffrn_standards_interval_time 480
_exptl_absorpt_coefficient_mu 1.200
_exptl_absorpt_correction_T_max 0.8220
_exptl_absorpt_correction_T_min 0.7781
_exptl_absorpt_correction_type multi-scan
_exptl_absorpt_process_details 'SADABS (Bruker, 2002)'
_exptl_crystal_colour colourless
_exptl_crystal_density_diffrn 1.131
_exptl_crystal_density_meas 0
_exptl_crystal_density_method 'not measured'
_exptl_crystal_description block
_exptl_crystal_F_000 872
_exptl_crystal_size_max 0.22
_exptl_crystal_size_mid 0.20
_exptl_crystal_size_min 0.17
_refine_diff_density_max 1.171
_refine_diff_density_min -0.712
_refine_diff_density_rms 0.145
_refine_ls_extinction_coef 0.0010(7)
_refine_ls_extinction_expression Fc^*^=kFc[1+0.001xFc^2^\l^3^/sin(2\q)]^-1/4^
_refine_ls_extinction_method SHELXL
_refine_ls_goodness_of_fit_ref 1.002
_refine_ls_hydrogen_treatment constr
_refine_ls_matrix_type full
_refine_ls_number_parameters 223
_refine_ls_number_reflns 5638
_refine_ls_number_restraints 0
_refine_ls_restrained_S_all 1.002
_refine_ls_R_factor_all 0.1524
_refine_ls_R_factor_gt 0.0901
_refine_ls_shift/su_max 0.002
_refine_ls_shift/su_mean 0.000
_refine_ls_structure_factor_coef Fsqd
_refine_ls_weighting_details 'calc w=1/[\s^2^(Fo^2^)+(0.0864P)^2^] where P=(Fo^2^+2Fc^2^)/3'
_refine_ls_weighting_scheme calc
_refine_ls_wR_factor_gt 0.1971
_refine_ls_wR_factor_ref 0.2169
_reflns_number_gt 2983
_reflns_number_total 5638
_reflns_threshold_expression >2sigma(I)
_cod_data_source_file om0606946si20060801_071658.cif
_cod_data_source_block 4
_cod_depositor_comments
;
The following automatic conversions were performed:

'_symmetry_cell_setting' value 'Monoclinic' changed to 'monoclinic'
according to /home/saulius/struct/CIF-dictionaries/cif_core.dic
dictionary named 'cif_core.dic' version 2.4.1 from 2010-06-29.

Automatic conversion script
Id: cif_fix_values 1715 2011-07-08 13:25:40Z adriana 
;
_cod_original_cell_volume 2368.6(11)
_cod_original_sg_symbol_H-M 'P 21/c'
_cod_database_code 4074490

loop_
_symmetry_equiv_pos_as_xyz
'x, y, z'
'-x, y+1/2, -z+1/2'
'-x, -y, -z'
'x, -y-1/2, z-1/2'

loop_
_atom_site_label
_atom_site_type_symbol
_atom_site_fract_x
_atom_site_fract_y
_atom_site_fract_z
_atom_site_U_iso_or_equiv
_atom_site_adp_type
_atom_site_occupancy
_atom_site_symmetry_multiplicity
_atom_site_calc_flag
_atom_site_refinement_flags
Ga1 Ga 0.75361(5) 0.91340(7) 0.09927(4) 0.0224(2) Uani 1 1 d .
Al1 Al 0.75175(14) 1.17389(18) 0.07602(11) 0.0244(5) Uani 1 1 d .
C1 C 0.7696(5) 1.3697(6) 0.1386(4) 0.0294(15) Uani 1 1 d .
C2 C 0.6777(5) 1.3644(6) 0.1001(5) 0.0389(19) Uani 1 1 d .
C3 C 0.6884(5) 1.3543(6) 0.0184(4) 0.0295(15) Uani 1 1 d .
C4 C 0.7845(5) 1.3528(6) 0.0044(4) 0.0246(14) Uani 1 1 d .
C5 C 0.8349(5) 1.3624(7) 0.0797(5) 0.0342(17) Uani 1 1 d .
C6 C 0.7909(6) 1.3837(8) 0.2279(4) 0.049(2) Uani 1 1 d .
H6A H 0.8469 1.3312 0.2422 0.074 Uiso 1 1 calc R
H6B H 0.7379 1.3504 0.2582 0.074 Uiso 1 1 calc R
H6C H 0.8019 1.4785 0.2409 0.074 Uiso 1 1 calc R
C7 C 0.5886(5) 1.3707(8) 0.1481(6) 0.056(2) Uani 1 1 d .
H7A H 0.5710 1.4648 0.1562 0.083 Uiso 1 1 calc R
H7B H 0.5994 1.3273 0.2004 0.083 Uiso 1 1 calc R
H7C H 0.5382 1.3239 0.1186 0.083 Uiso 1 1 calc R
C8 C 0.6099(6) 1.3535(9) -0.0435(6) 0.068(3) Uani 1 1 d .
H8A H 0.5519 1.3255 -0.0182 0.101 Uiso 1 1 calc R
H8B H 0.6247 1.2905 -0.0866 0.101 Uiso 1 1 calc R
H8C H 0.6020 1.4440 -0.0659 0.101 Uiso 1 1 calc R
C9 C 0.8268(5) 1.3498(8) -0.0770(5) 0.046(2) Uani 1 1 d .
H9A H 0.7808 1.3152 -0.1165 0.069 Uiso 1 1 calc R
H9B H 0.8819 1.2913 -0.0757 0.069 Uiso 1 1 calc R
H9C H 0.8453 1.4410 -0.0923 0.069 Uiso 1 1 calc R
C10 C 0.9395(5) 1.3694(8) 0.0901(5) 0.051(2) Uani 1 1 d .
H10A H 0.9581 1.4616 0.1038 0.077 Uiso 1 1 calc R
H10B H 0.9687 1.3427 0.0399 0.077 Uiso 1 1 calc R
H10C H 0.9599 1.3085 0.1333 0.077 Uiso 1 1 calc R
C11 C 0.8826(5) 0.8917(7) 0.1554(4) 0.0365(17) Uani 1 1 d .
C12 C 0.8976(7) 0.9870(12) 0.2241(6) 0.092(4) Uani 1 1 d .
H12A H 0.9598 0.9725 0.2485 0.138 Uiso 1 1 calc R
H12B H 0.8500 0.9713 0.2644 0.138 Uiso 1 1 calc R
H12C H 0.8927 1.0797 0.2045 0.138 Uiso 1 1 calc R
C13 C 0.9591(5) 0.9180(10) 0.0995(6) 0.071(3) Uani 1 1 d .
H13A H 1.0194 0.9069 0.1279 0.106 Uiso 1 1 calc R
H13B H 0.9538 1.0101 0.0790 0.106 Uiso 1 1 calc R
H13C H 0.9547 0.8545 0.0545 0.106 Uiso 1 1 calc R
C14 C 0.8902(6) 0.7475(9) 0.1872(6) 0.065(3) Uani 1 1 d .
H14A H 0.9513 0.7347 0.2139 0.098 Uiso 1 1 calc R
H14B H 0.8834 0.6842 0.1423 0.098 Uiso 1 1 calc R
H14C H 0.8407 0.7313 0.2256 0.098 Uiso 1 1 calc R
C21 C 0.6405(5) 0.8901(7) 0.1684(4) 0.0346(17) Uani 1 1 d .
C22 C 0.6590(7) 0.9569(12) 0.2505(6) 0.085(4) Uani 1 1 d .
H22A H 0.6042 0.9454 0.2840 0.128 Uiso 1 1 calc R
H22B H 0.6711 1.0529 0.2429 0.128 Uiso 1 1 calc R
H22C H 0.7135 0.9148 0.2770 0.128 Uiso 1 1 calc R
C23 C 0.5540(5) 0.9496(9) 0.1339(5) 0.057(2) Uani 1 1 d .
H23A H 0.5024 0.9342 0.1703 0.086 Uiso 1 1 calc R
H23B H 0.5394 0.9077 0.0818 0.086 Uiso 1 1 calc R
H23C H 0.5629 1.0465 0.1265 0.086 Uiso 1 1 calc R
C24 C 0.6235(6) 0.7422(8) 0.1824(6) 0.064(3) Uani 1 1 d .
H24A H 0.5686 0.7310 0.2159 0.096 Uiso 1 1 calc R
H24B H 0.6783 0.7026 0.2098 0.096 Uiso 1 1 calc R
H24C H 0.6125 0.6971 0.1307 0.096 Uiso 1 1 calc R
C31 C 0.7405(5) 0.8389(6) -0.0133(4) 0.0297(15) Uani 1 1 d .
C32 C 0.6440(8) 0.8500(17) -0.0498(7) 0.139(7) Uani 1 1 d .
H32A H 0.6434 0.8120 -0.1041 0.208 Uiso 1 1 calc R
H32B H 0.6256 0.9449 -0.0524 0.208 Uiso 1 1 calc R
H32C H 0.6000 0.8006 -0.0166 0.208 Uiso 1 1 calc R
C33 C 0.8040(8) 0.9051(11) -0.0712(5) 0.086(4) Uani 1 1 d .
H33A H 0.7945 0.8650 -0.1246 0.129 Uiso 1 1 calc R
H33B H 0.8691 0.8924 -0.0532 0.129 Uiso 1 1 calc R
H33C H 0.7899 1.0015 -0.0739 0.129 Uiso 1 1 calc R
C34 C 0.7644(10) 0.6905(9) -0.0111(6) 0.115(5) Uani 1 1 d .
H34A H 0.7582 0.6530 -0.0654 0.173 Uiso 1 1 calc R
H34B H 0.7216 0.6437 0.0245 0.173 Uiso 1 1 calc R
H34C H 0.8288 0.6788 0.0091 0.173 Uiso 1 1 calc R

loop_
_atom_site_aniso_label
_atom_site_aniso_U_11
_atom_site_aniso_U_22
_atom_site_aniso_U_33
_atom_site_aniso_U_23
_atom_site_aniso_U_13
_atom_site_aniso_U_12
Ga1 0.0313(4) 0.0185(4) 0.0174(4) 0.0013(3) -0.0004(2) 0.0000(3)
Al1 0.0378(12) 0.0137(9) 0.0218(10) 0.0004(7) 0.0007(8) 0.0003(8)
C1 0.042(4) 0.016(3) 0.030(4) -0.002(3) -0.002(3) 0.001(3)
C2 0.041(4) 0.014(3) 0.063(6) -0.003(3) 0.020(4) -0.002(3)
C3 0.037(4) 0.022(3) 0.029(4) 0.004(3) -0.002(3) 0.002(3)
C4 0.040(4) 0.014(3) 0.020(3) 0.006(3) 0.003(3) -0.002(3)
C5 0.025(4) 0.019(3) 0.058(5) 0.000(3) 0.001(3) -0.001(3)
C6 0.076(6) 0.044(5) 0.027(4) -0.005(3) 0.000(4) -0.012(4)
C7 0.042(5) 0.042(5) 0.085(7) 0.001(4) 0.023(5) 0.001(4)
C8 0.044(5) 0.052(5) 0.104(8) 0.017(5) -0.033(5) -0.009(4)
C9 0.053(5) 0.042(5) 0.044(5) 0.001(4) 0.015(4) -0.001(4)
C10 0.035(4) 0.049(5) 0.069(6) -0.004(4) -0.005(4) -0.003(4)
C11 0.027(4) 0.042(5) 0.039(4) 0.001(3) -0.012(3) 0.006(3)
C12 0.056(6) 0.131(10) 0.088(8) -0.060(7) -0.045(6) 0.028(6)
C13 0.025(4) 0.100(8) 0.087(7) 0.038(6) 0.000(4) 0.003(5)
C14 0.061(6) 0.050(5) 0.083(7) 0.019(5) -0.020(5) 0.005(5)
C21 0.033(4) 0.029(4) 0.043(4) -0.004(3) 0.017(3) -0.006(3)
C22 0.057(6) 0.136(11) 0.065(7) -0.034(6) 0.034(5) -0.036(6)
C23 0.031(4) 0.074(6) 0.068(6) 0.010(5) 0.013(4) -0.005(4)
C24 0.060(6) 0.042(5) 0.091(7) 0.031(5) 0.027(5) 0.001(4)
C31 0.035(4) 0.025(4) 0.028(4) -0.003(3) -0.004(3) -0.002(3)
C32 0.071(8) 0.27(2) 0.072(8) -0.085(10) -0.032(6) 0.028(10)
C33 0.108(9) 0.116(9) 0.035(5) -0.033(6) 0.021(5) -0.046(7)
C34 0.264(17) 0.031(5) 0.050(6) -0.017(5) -0.015(8) -0.005(8)

loop_
_atom_type_symbol
_atom_type_description
_atom_type_scat_dispersion_real
_atom_type_scat_dispersion_imag
_atom_type_scat_source
C C 0.0033 0.0016 'International Tables Vol C Tables 4.2.6.8 and 6.1.1.4'
H H 0.0000 0.0000 'International Tables Vol C Tables 4.2.6.8 and 6.1.1.4'
Al Al 0.0645 0.0514 'International Tables Vol C Tables 4.2.6.8 and 6.1.1.4'
Ga Ga 0.2307 1.6083 'International Tables Vol C Tables 4.2.6.8 and 6.1.1.4'

loop_
_geom_angle_atom_site_label_1
_geom_angle_atom_site_label_2
_geom_angle_atom_site_label_3
_geom_angle
C21 Ga1 C31 115.4(3)
C21 Ga1 C11 116.8(3)
C31 Ga1 C11 116.3(3)
C21 Ga1 Al1 101.06(19)
C31 Ga1 Al1 103.04(19)
C11 Ga1 Al1 100.2(2)
C4 Al1 C2 61.0(2)
C4 Al1 C3 37.0(2)
C2 Al1 C3 36.2(3)
C4 Al1 C1 61.4(2)
C2 Al1 C1 38.1(3)
C3 Al1 C1 62.2(2)
C4 Al1 C5 37.8(2)
C2 Al1 C5 62.0(2)
C3 Al1 C5 62.7(3)
C1 Al1 C5 36.0(2)
C4 Al1 Ga1 151.52(18)
C2 Al1 Ga1 145.4(2)
C3 Al1 Ga1 150.1(2)
C1 Al1 Ga1 142.92(19)
C5 Al1 Ga1 145.9(2)
C5 C1 C2 108.0(6)
C5 C1 C6 125.5(7)
C2 C1 C6 126.5(7)
C5 C1 Al1 72.0(4)
C2 C1 Al1 70.7(4)
C6 C1 Al1 123.9(5)
C3 C2 C1 108.5(6)
C3 C2 C7 129.6(8)
C1 C2 C7 121.9(7)
C3 C2 Al1 72.1(4)
C1 C2 Al1 71.2(4)
C7 C2 Al1 122.7(5)
C2 C3 C4 107.4(6)
C2 C3 C8 125.2(7)
C4 C3 C8 127.3(7)
C2 C3 Al1 71.7(4)
C4 C3 Al1 70.8(4)
C8 C3 Al1 125.6(5)
C3 C4 C5 109.1(6)
C3 C4 C9 124.8(6)
C5 C4 C9 126.0(6)
C3 C4 Al1 72.2(4)
C5 C4 Al1 71.9(4)
C9 C4 Al1 124.8(5)
C1 C5 C4 107.0(6)
C1 C5 C10 127.5(7)
C4 C5 C10 125.5(7)
C1 C5 Al1 72.0(4)
C4 C5 Al1 70.3(4)
C10 C5 Al1 124.9(5)
C13 C11 C12 106.0(8)
C13 C11 C14 109.7(7)
C12 C11 C14 108.8(7)
C13 C11 Ga1 111.4(5)
C12 C11 Ga1 112.9(5)
C14 C11 Ga1 108.0(5)
C23 C21 C24 108.3(6)
C23 C21 C22 107.3(7)
C24 C21 C22 107.9(7)
C23 C21 Ga1 114.0(5)
C24 C21 Ga1 109.5(5)
C22 C21 Ga1 109.5(5)
C33 C31 C32 105.9(9)
C33 C31 C34 107.7(8)
C32 C31 C34 106.7(9)
C33 C31 Ga1 113.1(5)
C32 C31 Ga1 114.4(6)
C34 C31 Ga1 108.6(5)

loop_
_geom_bond_atom_site_label_1
_geom_bond_atom_site_label_2
_geom_bond_distance
Ga1 C21 2.022(6)
Ga1 C31 2.019(6)
Ga1 C11 2.060(6)
Ga1 Al1 2.620(2)
Al1 C4 2.200(6)
Al1 C2 2.213(7)
Al1 C3 2.218(7)
Al1 C1 2.220(6)
Al1 C5 2.221(7)
C1 C5 1.373(9)
C1 C2 1.449(10)
C1 C6 1.516(9)
C2 C3 1.376(10)
C2 C7 1.522(10)
C3 C4 1.401(9)
C3 C8 1.505(10)
C4 C5 1.433(9)
C4 C9 1.499(9)
C5 C10 1.505(9)
C11 C13 1.477(11)
C11 C12 1.498(11)
C11 C14 1.531(10)
C21 C23 1.475(10)
C21 C24 1.511(10)
C21 C22 1.537(11)
C31 C33 1.494(11)
C31 C32 1.498(11)
C31 C34 1.516(11)

loop_
_geom_torsion_atom_site_label_1
_geom_torsion_atom_site_label_2
_geom_torsion_atom_site_label_3
_geom_torsion_atom_site_label_4
_geom_torsion
C21 Ga1 Al1 C4 -153.0(5)
C31 Ga1 Al1 C4 -33.4(4)
C11 Ga1 Al1 C4 86.9(5)
C21 Ga1 Al1 C2 -1.2(5)
C31 Ga1 Al1 C2 118.4(5)
C11 Ga1 Al1 C2 -121.3(5)
C21 Ga1 Al1 C3 -72.0(5)
C31 Ga1 Al1 C3 47.6(4)
C11 Ga1 Al1 C3 167.9(4)
C21 Ga1 Al1 C1 66.6(4)
C31 Ga1 Al1 C1 -173.9(4)
C11 Ga1 Al1 C1 -53.6(4)
C21 Ga1 Al1 C5 130.5(4)
C31 Ga1 Al1 C5 -109.9(4)
C11 Ga1 Al1 C5 10.4(4)
C4 Al1 C1 C5 -38.8(4)
C2 Al1 C1 C5 -117.3(6)
C3 Al1 C1 C5 -81.0(4)
Ga1 Al1 C1 C5 121.0(4)
C4 Al1 C1 C2 78.5(4)
C3 Al1 C1 C2 36.3(4)
C5 Al1 C1 C2 117.3(6)
Ga1 Al1 C1 C2 -121.8(4)
C4 Al1 C1 C6 -159.9(7)
C2 Al1 C1 C6 121.6(8)
C3 Al1 C1 C6 157.9(7)
C5 Al1 C1 C6 -121.1(8)
Ga1 Al1 C1 C6 -0.2(8)
C5 C1 C2 C3 -0.1(7)
C6 C1 C2 C3 178.7(6)
Al1 C1 C2 C3 -62.9(5)
C5 C1 C2 C7 -179.8(6)
C6 C1 C2 C7 -1.0(10)
Al1 C1 C2 C7 117.5(6)
C5 C1 C2 Al1 62.7(5)
C6 C1 C2 Al1 -118.4(6)
C4 Al1 C2 C3 37.9(4)
C1 Al1 C2 C3 117.5(6)
C5 Al1 C2 C3 81.2(4)
Ga1 Al1 C2 C3 -127.1(4)
C4 Al1 C2 C1 -79.6(4)
C3 Al1 C2 C1 -117.5(6)
C5 Al1 C2 C1 -36.3(4)
Ga1 Al1 C2 C1 115.4(4)
C4 Al1 C2 C7 164.0(8)
C3 Al1 C2 C7 126.0(9)
C1 Al1 C2 C7 -116.4(9)
C5 Al1 C2 C7 -152.7(8)
Ga1 Al1 C2 C7 -1.1(10)
C1 C2 C3 C4 0.1(7)
C7 C2 C3 C4 179.7(7)
Al1 C2 C3 C4 -62.2(4)
C1 C2 C3 C8 -176.6(6)
C7 C2 C3 C8 3.0(12)
Al1 C2 C3 C8 121.1(7)
C1 C2 C3 Al1 62.3(5)
C7 C2 C3 Al1 -118.1(7)
C4 Al1 C3 C2 -116.7(6)
C1 Al1 C3 C2 -38.3(4)
C5 Al1 C3 C2 -79.1(4)
Ga1 Al1 C3 C2 114.9(5)
C2 Al1 C3 C4 116.7(6)
C1 Al1 C3 C4 78.4(4)
C5 Al1 C3 C4 37.6(4)
Ga1 Al1 C3 C4 -128.4(4)
C4 Al1 C3 C8 122.6(8)
C2 Al1 C3 C8 -120.7(9)
C1 Al1 C3 C8 -159.0(8)
C5 Al1 C3 C8 160.2(8)
Ga1 Al1 C3 C8 -5.8(9)
C2 C3 C4 C5 0.0(7)
C8 C3 C4 C5 176.6(7)
Al1 C3 C4 C5 -62.8(4)
C2 C3 C4 C9 -176.8(6)
C8 C3 C4 C9 -0.2(11)
Al1 C3 C4 C9 120.5(6)
C2 C3 C4 Al1 62.8(5)
C8 C3 C4 Al1 -120.6(7)
C2 Al1 C4 C3 -37.1(4)
C1 Al1 C4 C3 -80.9(4)
C5 Al1 C4 C3 -117.9(6)
Ga1 Al1 C4 C3 125.0(4)
C2 Al1 C4 C5 80.7(4)
C3 Al1 C4 C5 117.9(6)
C1 Al1 C4 C5 36.9(4)
Ga1 Al1 C4 C5 -117.2(4)
C2 Al1 C4 C9 -157.6(7)
C3 Al1 C4 C9 -120.5(8)
C1 Al1 C4 C9 158.6(7)
C5 Al1 C4 C9 121.7(8)
Ga1 Al1 C4 C9 4.5(9)
C2 C1 C5 C4 0.1(7)
C6 C1 C5 C4 -178.7(6)
Al1 C1 C5 C4 62.0(4)
C2 C1 C5 C10 177.5(7)
C6 C1 C5 C10 -1.3(11)
Al1 C1 C5 C10 -120.6(7)
C2 C1 C5 Al1 -61.9(4)
C6 C1 C5 Al1 119.3(6)
C3 C4 C5 C1 0.0(7)
C9 C4 C5 C1 176.7(6)
Al1 C4 C5 C1 -63.1(5)
C3 C4 C5 C10 -177.5(7)
C9 C4 C5 C10 -0.8(11)
Al1 C4 C5 C10 119.5(7)
C3 C4 C5 Al1 63.0(4)
C9 C4 C5 Al1 -120.3(7)
C4 Al1 C5 C1 116.3(6)
C2 Al1 C5 C1 38.5(4)
C3 Al1 C5 C1 79.5(4)
Ga1 Al1 C5 C1 -112.9(4)
C2 Al1 C5 C4 -77.8(4)
C3 Al1 C5 C4 -36.8(4)
C1 Al1 C5 C4 -116.3(6)
Ga1 Al1 C5 C4 130.9(4)
C4 Al1 C5 C10 -120.1(8)
C2 Al1 C5 C10 162.1(8)
C3 Al1 C5 C10 -156.9(8)
C1 Al1 C5 C10 123.6(9)
Ga1 Al1 C5 C10 10.7(9)
C21 Ga1 C11 C13 -177.0(6)
C31 Ga1 C11 C13 41.1(7)
Al1 Ga1 C11 C13 -69.0(6)
C21 Ga1 C11 C12 -57.9(8)
C31 Ga1 C11 C12 160.3(7)
Al1 Ga1 C11 C12 50.1(7)
C21 Ga1 C11 C14 62.4(6)
C31 Ga1 C11 C14 -79.4(6)
Al1 Ga1 C11 C14 170.4(5)
C31 Ga1 C21 C23 -57.2(6)
C11 Ga1 C21 C23 160.6(5)
Al1 Ga1 C21 C23 53.1(6)
C31 Ga1 C21 C24 64.3(6)
C11 Ga1 C21 C24 -77.9(6)
Al1 Ga1 C21 C24 174.7(5)
C31 Ga1 C21 C22 -177.5(6)
C11 Ga1 C21 C22 40.3(7)
Al1 Ga1 C21 C22 -67.2(6)
C21 Ga1 C31 C33 155.7(6)
C11 Ga1 C31 C33 -61.9(7)
Al1 Ga1 C31 C33 46.6(7)
C21 Ga1 C31 C32 34.3(9)
C11 Ga1 C31 C32 176.7(8)
Al1 Ga1 C31 C32 -74.9(8)
C21 Ga1 C31 C34 -84.7(7)
C11 Ga1 C31 C34 57.7(7)
Al1 Ga1 C31 C34 166.1(6)
